data_7040487
loop_
_publ_author_name
'Li, Chuan-Ti'
'Zhao, Yi-Fan'
'Hu, Huai-Ming'
'Zhao, Hui'
'Wang, Xiaofang'
'Xue, Ganglin'

_publ_section_title
;
 Lanthanide coordination frameworks constructed from
 3,3',4,4'-diphenylsulfonetetracarboxylic and 1,10-phenanthroline:
 synthesis, crystal structures and luminescence properties.
;
_journal_issue 39
_journal_name_full 'Dalton transactions (Cambridge, England : 2003)'
_journal_page_first 15436
_journal_paper_doi 10.1039/c6dt02646j
_journal_volume 45
_journal_year 2016
_chemical_formula_moiety 'C16 H7 O12 S Yb, O0.50, O0.50'
_chemical_formula_sum 'C16 H7 O13 S Yb'
_chemical_formula_weight 612.32
_chemical_name_systematic
; 
 ? 
;
_space_group_IT_number 2
_symmetry_cell_setting triclinic
_symmetry_space_group_name_Hall '-P 1'
_symmetry_space_group_name_H-M 'P -1'
_atom_sites_solution_hydrogens geom
_atom_sites_solution_primary direct
_atom_sites_solution_secondary difmap
_audit_creation_method SHELXL-97
_audit_update_record
;
2016-07-01 deposited with the CCDC.
2016-08-25 downloaded from the CCDC.
;
_cell_angle_alpha 109.756(3)
_cell_angle_beta 95.029(3)
_cell_angle_gamma 93.180(3)
_cell_formula_units_Z 2
_cell_length_a 5.9317(12)
_cell_length_b 13.181(3)
_cell_length_c 13.685(3)
_cell_measurement_reflns_used 1827
_cell_measurement_temperature 296(2)
_cell_measurement_theta_max 25.79
_cell_measurement_theta_min 2.66
_cell_volume 999.0(4)
_computing_cell_refinement 'Bruker SAINT'
_computing_data_collection 'Bruker APEX2'
_computing_data_reduction 'Bruker SAINT'
_computing_molecular_graphics 'Bruker SHELXTL'
_computing_publication_material 'Bruker SHELXTL'
_computing_structure_refinement 'SHELXL-97 (Sheldrick, 2008)'
_computing_structure_solution 'SHELXS-97 (Sheldrick, 2008)'
_diffrn_ambient_temperature 296(2)
_diffrn_measured_fraction_theta_full 0.967
_diffrn_measured_fraction_theta_max 0.967
_diffrn_measurement_device_type 'Bruker APEX-II CCD'
_diffrn_measurement_method '\f and \w scans'
_diffrn_radiation_monochromator graphite
_diffrn_radiation_source 'fine-focus sealed tube'
_diffrn_radiation_type MoK\a
_diffrn_radiation_wavelength 0.71073
_diffrn_reflns_av_R_equivalents 0.0301
_diffrn_reflns_av_sigmaI/netI 0.0643
_diffrn_reflns_limit_h_max 5
_diffrn_reflns_limit_h_min -7
_diffrn_reflns_limit_k_max 15
_diffrn_reflns_limit_k_min -15
_diffrn_reflns_limit_l_max 16
_diffrn_reflns_limit_l_min -12
_diffrn_reflns_number 4865
_diffrn_reflns_theta_full 25.05
_diffrn_reflns_theta_max 25.05
_diffrn_reflns_theta_min 1.86
_exptl_absorpt_coefficient_mu 4.854
_exptl_absorpt_correction_T_max 0.678
_exptl_absorpt_correction_T_min 0.456
_exptl_absorpt_correction_type multi-scan
_exptl_absorpt_process_details sadabs
_exptl_crystal_colour yellow
_exptl_crystal_density_diffrn 2.036
_exptl_crystal_density_method 'not measured'
_exptl_crystal_description block
_exptl_crystal_F_000 586
_exptl_crystal_size_max 0.24
_exptl_crystal_size_mid 0.17
_exptl_crystal_size_min 0.11
_refine_diff_density_max 1.547
_refine_diff_density_min -1.350
_refine_diff_density_rms 0.229
_refine_ls_extinction_method none
_refine_ls_goodness_of_fit_ref 1.047
_refine_ls_hydrogen_treatment constr
_refine_ls_matrix_type full
_refine_ls_number_parameters 290
_refine_ls_number_reflns 3418
_refine_ls_number_restraints 0
_refine_ls_restrained_S_all 1.047
_refine_ls_R_factor_all 0.0540
_refine_ls_R_factor_gt 0.0473
_refine_ls_shift/su_max 0.000
_refine_ls_shift/su_mean 0.000
_refine_ls_structure_factor_coef Fsqd
_refine_ls_weighting_details 'calc w=1/[\s^2^(Fo^2^)+(0.0634P)^2^+8.6268P] where P=(Fo^2^+2Fc^2^)/3'
_refine_ls_weighting_scheme calc
_refine_ls_wR_factor_gt 0.1222
_refine_ls_wR_factor_ref 0.1276
_reflns_number_gt 3049
_reflns_number_total 3418
_reflns_threshold_expression >2sigma(I)
_cod_data_source_file c6dt02646j2.cif
_cod_data_source_block nw1984_0m
_cod_depositor_comments
;
The following automatic conversions were performed:

'_symmetry_cell_setting' value 'Triclinic' changed to 'triclinic'
according to
/usr/data/users/saulius/crontab/automatic-downloads/rss-feeds/RSC/lib/dictionaries/cif_core.dic
dictionary named 'cif_core.dic' version 2.4.2 from 2011-04-26.

Automatic conversion script
Id: cif_fix_values 4268 2015-11-12 08:31:59Z antanas 

 Adding full bibliography for 7040480--7040491.cif.
;
_cod_original_cell_volume 999.0(3)
_cod_original_sg_symbol_H-M P-1
_cod_database_code 7040487

loop_
_symmetry_equiv_pos_as_xyz
'x, y, z'
'-x, -y, -z'

loop_
_atom_site_label
_atom_site_type_symbol
_atom_site_fract_x
_atom_site_fract_y
_atom_site_fract_z
_atom_site_U_iso_or_equiv
_atom_site_adp_type
_atom_site_occupancy
_atom_site_symmetry_multiplicity
_atom_site_calc_flag
_atom_site_refinement_flags
Yb1 Yb 0.62492(6) 1.13721(3) 0.13558(3) 0.01890(16) Uani 1 1 d .
S1 S 0.5347(4) 0.61379(17) 0.24942(16) 0.0158(4) Uani 1 1 d .
O1 O 0.8279(10) 0.9949(5) 0.1746(5) 0.0189(13) Uani 1 1 d .
O2 O 0.6109(10) 0.9256(5) 0.0274(4) 0.0168(13) Uani 1 1 d .
O3 O 1.0873(10) 0.8794(4) -0.0151(5) 0.0160(12) Uani 1 1 d .
O4 O 1.2457(11) 0.7265(5) -0.0627(5) 0.0209(14) Uani 1 1 d .
O5 O 1.3145(10) 0.8211(5) 0.6717(5) 0.0191(13) Uani 1 1 d .
O6 O 1.0491(11) 0.7550(5) 0.7419(5) 0.0262(15) Uani 1 1 d .
O7 O 1.3447(11) 0.5914(5) 0.5721(5) 0.0255(15) Uani 1 1 d .
O8 O 1.2837(11) 0.5017(5) 0.4014(5) 0.0233(14) Uani 1 1 d .
H8 H 1.3925 0.4708 0.4146 0.035 Uiso 1 1 calc R
O9 O 0.3314(10) 0.6680(6) 0.2656(5) 0.0238(14) Uani 1 1 d .
O10 O 0.5193(12) 0.4971(5) 0.2059(5) 0.0290(16) Uani 1 1 d .
C1 C 0.7451(13) 0.9155(6) 0.0995(6) 0.0094(16) Uani 1 1 d .
C2 C 0.7872(13) 0.8036(6) 0.1015(6) 0.0116(16) Uani 1 1 d .
C3 C 0.6571(14) 0.7638(7) 0.1616(6) 0.0135(17) Uani 1 1 d .
H3 H 0.5458 0.8037 0.1965 0.016 Uiso 1 1 calc R
C4 C 0.6939(15) 0.6636(7) 0.1696(6) 0.0159(18) Uani 1 1 d .
C5 C 0.8630(16) 0.6036(7) 0.1192(7) 0.0209(19) Uani 1 1 d .
H5 H 0.8864 0.5365 0.1249 0.025 Uiso 1 1 calc R
C6 C 0.9949(16) 0.6444(7) 0.0609(7) 0.0201(19) Uani 1 1 d .
H6 H 1.1096 0.6053 0.0282 0.024 Uiso 1 1 calc R
C7 C 0.9578(14) 0.7448(6) 0.0503(6) 0.0115(16) Uani 1 1 d .
C8 C 1.1055(14) 0.7852(7) -0.0126(6) 0.0132(17) Uani 1 1 d .
C9 C 1.1288(15) 0.7674(7) 0.6626(7) 0.0179(18) Uani 1 1 d .
C10 C 0.9864(14) 0.7215(7) 0.5587(6) 0.0159(18) Uani 1 1 d .
C11 C 0.7895(16) 0.7739(8) 0.5469(7) 0.025(2) Uani 1 1 d .
H11 H 0.7519 0.8308 0.6032 0.031 Uiso 1 1 calc R
C12 C 0.6532(16) 0.7422(7) 0.4537(7) 0.023(2) Uani 1 1 d .
H12 H 0.5248 0.7776 0.4465 0.028 Uiso 1 1 calc R
C13 C 0.7093(14) 0.6557(7) 0.3690(7) 0.0170(18) Uani 1 1 d .
C14 C 0.9004(14) 0.6017(7) 0.3801(6) 0.0130(17) Uani 1 1 d .
H14 H 0.9345 0.5433 0.3242 0.016 Uiso 1 1 calc R
C15 C 1.0416(14) 0.6355(7) 0.4755(7) 0.0146(17) Uani 1 1 d .
C16 C 1.2383(14) 0.5743(6) 0.4864(7) 0.0148(17) Uani 1 1 d .
O11 O 0.3009(11) 1.0481(5) 0.1764(5) 0.0290(16) Uani 1 1 d .
O12 O 0.3756(11) 1.2805(5) 0.1912(5) 0.0237(14) Uani 1 1 d .
O13 O 0.267(6) 0.926(2) 0.318(2) 0.117(11) Uani 0.50 1 d P
O14 O 0.257(6) 0.0007(18) 0.5922(19) 0.107(11) Uani 0.50 1 d P

loop_
_atom_site_aniso_label
_atom_site_aniso_U_11
_atom_site_aniso_U_22
_atom_site_aniso_U_33
_atom_site_aniso_U_23
_atom_site_aniso_U_13
_atom_site_aniso_U_12
Yb1 0.0160(2) 0.0218(2) 0.0191(2) 0.00692(17) 0.00312(15) 0.00269(15)
S1 0.0154(10) 0.0212(11) 0.0132(10) 0.0103(9) -0.0013(8) -0.0028(8)
O1 0.020(3) 0.015(3) 0.022(3) 0.006(3) 0.002(3) 0.008(2)
O2 0.019(3) 0.017(3) 0.014(3) 0.005(2) -0.002(2) 0.008(2)
O3 0.016(3) 0.014(3) 0.022(3) 0.008(2) 0.010(2) 0.006(2)
O4 0.026(4) 0.020(3) 0.025(3) 0.015(3) 0.016(3) 0.009(3)
O5 0.020(3) 0.022(3) 0.013(3) 0.002(2) 0.004(2) 0.000(3)
O6 0.024(4) 0.039(4) 0.011(3) 0.005(3) -0.001(3) -0.012(3)
O7 0.031(4) 0.025(3) 0.018(3) 0.004(3) -0.005(3) 0.013(3)
O8 0.022(4) 0.030(4) 0.019(3) 0.007(3) 0.007(3) 0.016(3)
O9 0.012(3) 0.043(4) 0.023(3) 0.019(3) 0.005(3) 0.004(3)
O10 0.041(4) 0.022(3) 0.022(4) 0.010(3) -0.003(3) -0.014(3)
C1 0.006(4) 0.011(4) 0.013(4) 0.006(3) 0.006(3) 0.004(3)
C2 0.009(4) 0.015(4) 0.012(4) 0.008(3) -0.002(3) 0.002(3)
C3 0.012(4) 0.018(4) 0.014(4) 0.010(3) 0.005(3) 0.005(3)
C4 0.020(5) 0.020(4) 0.009(4) 0.008(3) -0.003(3) -0.002(3)
C5 0.027(5) 0.014(4) 0.024(5) 0.009(4) 0.004(4) 0.006(4)
C6 0.028(5) 0.014(4) 0.020(5) 0.006(4) 0.010(4) 0.008(4)
C7 0.014(4) 0.011(4) 0.013(4) 0.008(3) 0.003(3) 0.003(3)
C8 0.010(4) 0.025(5) 0.005(4) 0.006(3) -0.001(3) 0.000(3)
C9 0.017(5) 0.021(4) 0.011(4) -0.001(3) 0.000(3) 0.005(4)
C10 0.012(4) 0.021(4) 0.014(4) 0.006(4) -0.002(3) -0.003(3)
C11 0.018(5) 0.029(5) 0.022(5) -0.003(4) 0.005(4) 0.010(4)
C12 0.018(5) 0.029(5) 0.020(5) 0.005(4) 0.001(4) 0.015(4)
C13 0.013(4) 0.024(5) 0.017(5) 0.013(4) -0.003(3) -0.003(3)
C14 0.013(4) 0.019(4) 0.009(4) 0.005(3) 0.005(3) 0.007(3)
C15 0.013(4) 0.017(4) 0.017(4) 0.009(3) 0.005(3) -0.003(3)
C16 0.013(4) 0.014(4) 0.019(5) 0.008(3) 0.002(3) 0.000(3)
O11 0.018(3) 0.034(4) 0.029(4) 0.003(3) 0.010(3) -0.005(3)
O12 0.021(3) 0.017(3) 0.035(4) 0.008(3) 0.011(3) 0.010(3)
O13 0.15(3) 0.10(2) 0.09(2) 0.015(16) -0.014(19) 0.055(19)
O14 0.18(3) 0.067(14) 0.076(16) 0.055(13) -0.052(17) -0.047(16)

loop_
_atom_type_symbol
_atom_type_description
_atom_type_scat_dispersion_real
_atom_type_scat_dispersion_imag
_atom_type_scat_source
C C 0.0033 0.0016 'International Tables Vol C Tables 4.2.6.8 and 6.1.1.4'
H H 0.0000 0.0000 'International Tables Vol C Tables 4.2.6.8 and 6.1.1.4'
O O 0.0106 0.0060 'International Tables Vol C Tables 4.2.6.8 and 6.1.1.4'
Yb Yb -0.3850 5.5486 'International Tables Vol C Tables 4.2.6.8 and 6.1.1.4'
S S 0.1246 0.1234 'International Tables Vol C Tables 4.2.6.8 and 6.1.1.4'

loop_
_geom_angle_atom_site_label_1
_geom_angle_atom_site_label_2
_geom_angle_atom_site_label_3
_geom_angle
_geom_angle_site_symmetry_1
_geom_angle_site_symmetry_3
O2 Yb1 O11 77.9(2) 2_675 .
O2 Yb1 O12 86.8(2) 2_675 .
O11 Yb1 O12 77.1(2) . .
O2 Yb1 O3 79.8(2) 2_675 2_775
O11 Yb1 O3 145.4(2) . 2_775
O12 Yb1 O3 127.6(2) . 2_775
O2 Yb1 O4 80.7(2) 2_675 2_775
O11 Yb1 O4 145.4(2) . 2_775
O12 Yb1 O4 74.8(2) . 2_775
O3 Yb1 O4 53.20(19) 2_775 2_775
O2 Yb1 O1 113.84(19) 2_675 .
O11 Yb1 O1 83.6(2) . .
O12 Yb1 O1 148.1(2) . .
O3 Yb1 O1 81.7(2) 2_775 .
O4 Yb1 O1 130.3(2) 2_775 .
O2 Yb1 O6 154.2(2) 2_675 2_776
O11 Yb1 O6 127.2(2) . 2_776
O12 Yb1 O6 93.2(2) . 2_776
O3 Yb1 O6 79.9(2) 2_775 2_776
O4 Yb1 O6 74.4(2) 2_775 2_776
O1 Yb1 O6 78.6(2) . 2_776
O2 Yb1 O5 151.6(2) 2_675 2_776
O11 Yb1 O5 74.6(2) . 2_776
O12 Yb1 O5 80.3(2) . 2_776
O3 Yb1 O5 127.9(2) 2_775 2_776
O4 Yb1 O5 119.3(2) 2_775 2_776
O1 Yb1 O5 70.1(2) . 2_776
O6 Yb1 O5 52.6(2) 2_776 2_776
O2 Yb1 O2 64.0(2) 2_675 .
O11 Yb1 O2 71.8(2) . .
O12 Yb1 O2 140.8(2) . .
O3 Yb1 O2 74.73(19) 2_775 .
O4 Yb1 O2 121.49(19) 2_775 .
O1 Yb1 O2 49.86(18) . .
O6 Yb1 O2 124.6(2) 2_776 .
O5 Yb1 O2 112.79(18) 2_776 .
O2 Yb1 C8 79.4(2) 2_675 2_775
O11 Yb1 C8 157.3(2) . 2_775
O12 Yb1 C8 101.1(2) . 2_775
O3 Yb1 C8 26.7(2) 2_775 2_775
O4 Yb1 C8 26.5(2) 2_775 2_775
O1 Yb1 C8 106.3(2) . 2_775
O6 Yb1 C8 75.3(2) 2_776 2_775
O5 Yb1 C8 127.7(2) 2_776 2_775
O2 Yb1 C8 98.6(2) . 2_775
O2 Yb1 C9 173.1(2) 2_675 2_776
O11 Yb1 C9 100.6(2) . 2_776
O12 Yb1 C9 86.3(2) . 2_776
O3 Yb1 C9 104.4(2) 2_775 2_776
O4 Yb1 C9 97.3(2) 2_775 2_776
O1 Yb1 C9 72.5(2) . 2_776
O6 Yb1 C9 26.6(2) 2_776 2_776
O5 Yb1 C9 26.0(2) 2_776 2_776
O2 Yb1 C9 122.2(2) . 2_776
C8 Yb1 C9 101.8(2) 2_775 2_776
O2 Yb1 Yb1 34.03(13) 2_675 2_675
O11 Yb1 Yb1 71.92(16) . 2_675
O12 Yb1 Yb1 116.81(16) . 2_675
O3 Yb1 Yb1 74.76(14) 2_775 2_675
O4 Yb1 Yb1 103.63(15) 2_775 2_675
O1 Yb1 Yb1 79.83(14) . 2_675
O6 Yb1 Yb1 148.68(17) 2_776 2_675
O5 Yb1 Yb1 136.91(14) 2_776 2_675
O2 Yb1 Yb1 29.99(12) . 2_675
C8 Yb1 Yb1 89.49(16) 2_775 2_675
C9 Yb1 Yb1 152.04(18) 2_776 2_675
O9 S1 O10 119.7(4) . .
O9 S1 C13 108.1(4) . .
O10 S1 C13 108.4(4) . .
O9 S1 C4 109.1(4) . .
O10 S1 C4 107.2(4) . .
C13 S1 C4 103.2(4) . .
C1 O1 Yb1 99.7(5) . .
C1 O2 Yb1 155.0(5) . 2_675
C1 O2 Yb1 89.0(4) . .
Yb1 O2 Yb1 116.0(2) 2_675 .
C8 O3 Yb1 93.0(5) . 2_775
C8 O4 Yb1 92.9(5) . 2_775
C9 O5 Yb1 92.8(5) . 2_776
C9 O6 Yb1 93.4(5) . 2_776
C16 O8 H8 109.5 . .
O1 C1 O2 121.2(7) . .
O1 C1 C2 118.3(7) . .
O2 C1 C2 120.1(7) . .
C3 C2 C7 120.5(7) . .
C3 C2 C1 116.9(7) . .
C7 C2 C1 122.5(7) . .
C2 C3 C4 119.5(8) . .
C2 C3 H3 120.3 . .
C4 C3 H3 120.3 . .
C3 C4 C5 120.9(8) . .
C3 C4 S1 119.8(7) . .
C5 C4 S1 119.2(6) . .
C6 C5 C4 119.4(8) . .
C6 C5 H5 120.3 . .
C4 C5 H5 120.3 . .
C5 C6 C7 120.6(8) . .
C5 C6 H6 119.7 . .
C7 C6 H6 119.7 . .
C2 C7 C6 119.1(7) . .
C2 C7 C8 122.6(7) . .
C6 C7 C8 118.3(7) . .
O4 C8 O3 120.9(7) . .
O4 C8 C7 120.2(7) . .
O3 C8 C7 118.8(7) . .
O4 C8 Yb1 60.6(4) . 2_775
O3 C8 Yb1 60.3(4) . 2_775
C7 C8 Yb1 178.3(6) . 2_775
O5 C9 O6 121.2(8) . .
O5 C9 C10 120.6(8) . .
O6 C9 C10 118.1(8) . .
O5 C9 Yb1 61.2(4) . 2_776
O6 C9 Yb1 60.0(4) . 2_776
C10 C9 Yb1 176.2(6) . 2_776
C15 C10 C11 119.8(8) . .
C15 C10 C9 124.1(8) . .
C11 C10 C9 116.1(8) . .
C12 C11 C10 121.1(8) . .
C12 C11 H11 119.5 . .
C10 C11 H11 119.5 . .
C11 C12 C13 119.3(8) . .
C11 C12 H12 120.3 . .
C13 C12 H12 120.3 . .
C14 C13 C12 120.3(8) . .
C14 C13 S1 120.0(7) . .
C12 C13 S1 119.7(7) . .
C13 C14 C15 120.2(8) . .
C13 C14 H14 119.9 . .
C15 C14 H14 119.9 . .
C10 C15 C14 119.3(8) . .
C10 C15 C16 121.5(8) . .
C14 C15 C16 119.1(8) . .
O7 C16 O8 123.5(8) . .
O7 C16 C15 120.7(8) . .
O8 C16 C15 115.8(7) . .

loop_
_geom_bond_atom_site_label_1
_geom_bond_atom_site_label_2
_geom_bond_distance
_geom_bond_site_symmetry_2
Yb1 O2 2.386(6) 2_675
Yb1 O11 2.401(6) .
Yb1 O12 2.423(6) .
Yb1 O3 2.443(6) 2_775
Yb1 O4 2.451(6) 2_775
Yb1 O1 2.463(6) .
Yb1 O6 2.467(6) 2_776
Yb1 O5 2.494(6) 2_776
Yb1 O2 2.671(6) .
Yb1 C8 2.809(8) 2_775
Yb1 C9 2.843(8) 2_776
Yb1 Yb1 4.2915(10) 2_675
S1 O9 1.431(7) .
S1 O10 1.444(7) .
S1 C13 1.757(8) .
S1 C4 1.765(9) .
O1 C1 1.233(10) .
O2 C1 1.260(9) .
O2 Yb1 2.386(6) 2_675
O3 C8 1.265(10) .
O3 Yb1 2.443(6) 2_775
O4 C8 1.254(11) .
O4 Yb1 2.451(6) 2_775
O5 C9 1.249(11) .
O5 Yb1 2.494(6) 2_776
O6 C9 1.275(11) .
O6 Yb1 2.467(6) 2_776
O7 C16 1.225(10) .
O8 C16 1.294(11) .
O8 H8 0.8200 .
C1 C2 1.518(10) .
C2 C3 1.381(11) .
C2 C7 1.400(12) .
C3 C4 1.389(11) .
C3 H3 0.9300 .
C4 C5 1.396(13) .
C5 C6 1.375(13) .
C5 H5 0.9300 .
C6 C7 1.406(11) .
C6 H6 0.9300 .
C7 C8 1.477(11) .
C8 Yb1 2.809(8) 2_775
C9 C10 1.501(11) .
C9 Yb1 2.843(8) 2_776
C10 C15 1.387(12) .
C10 C11 1.414(12) .
C11 C12 1.370(13) .
C11 H11 0.9300 .
C12 C13 1.403(13) .
C12 H12 0.9300 .
C13 C14 1.395(12) .
C14 C15 1.407(12) .
C14 H14 0.9300 .
C15 C16 1.480(12) .

loop_
_geom_torsion_atom_site_label_1
_geom_torsion_atom_site_label_2
_geom_torsion_atom_site_label_3
_geom_torsion_atom_site_label_4
_geom_torsion
_geom_torsion_site_symmetry_1
_geom_torsion_site_symmetry_4
O2 Yb1 O1 C1 -4.8(6) 2_675 .
O11 Yb1 O1 C1 69.0(5) . .
O12 Yb1 O1 C1 121.6(5) . .
O3 Yb1 O1 C1 -79.6(5) 2_775 .
O4 Yb1 O1 C1 -103.1(5) 2_775 .
O6 Yb1 O1 C1 -160.9(5) 2_776 .
O5 Yb1 O1 C1 144.9(5) 2_776 .
O2 Yb1 O1 C1 -2.7(4) . .
C8 Yb1 O1 C1 -90.2(5) 2_775 .
C9 Yb1 O1 C1 172.3(5) 2_776 .
Yb1 Yb1 O1 C1 -3.7(5) 2_675 .
O2 Yb1 O2 C1 -179.6(6) 2_675 .
O11 Yb1 O2 C1 -94.5(5) . .
O12 Yb1 O2 C1 -133.8(5) . .
O3 Yb1 O2 C1 94.5(5) 2_775 .
O4 Yb1 O2 C1 121.0(5) 2_775 .
O1 Yb1 O2 C1 2.6(4) . .
O6 Yb1 O2 C1 28.7(5) 2_776 .
O5 Yb1 O2 C1 -30.6(5) 2_776 .
C8 Yb1 O2 C1 106.7(5) 2_775 .
C9 Yb1 O2 C1 -3.2(6) 2_776 .
Yb1 Yb1 O2 C1 -179.6(6) 2_675 .
O2 Yb1 O2 Yb1 0.0 2_675 2_675
O11 Yb1 O2 Yb1 85.1(3) . 2_675
O12 Yb1 O2 Yb1 45.8(4) . 2_675
O3 Yb1 O2 Yb1 -85.9(3) 2_775 2_675
O4 Yb1 O2 Yb1 -59.4(3) 2_775 2_675
O1 Yb1 O2 Yb1 -177.8(4) . 2_675
O6 Yb1 O2 Yb1 -151.7(2) 2_776 2_675
O5 Yb1 O2 Yb1 149.0(2) 2_776 2_675
C8 Yb1 O2 Yb1 -73.7(3) 2_775 2_675
C9 Yb1 O2 Yb1 176.4(3) 2_776 2_675
Yb1 O1 C1 O2 5.0(8) . .
Yb1 O1 C1 C2 -168.2(6) . .
Yb1 O2 C1 O1 176.3(9) 2_675 .
Yb1 O2 C1 O1 -4.6(8) . .
Yb1 O2 C1 C2 -10.6(17) 2_675 .
Yb1 O2 C1 C2 168.5(6) . .
O1 C1 C2 C3 78.5(10) . .
O2 C1 C2 C3 -94.8(9) . .
O1 C1 C2 C7 -97.9(10) . .
O2 C1 C2 C7 88.8(10) . .
C7 C2 C3 C4 -1.2(12) . .
C1 C2 C3 C4 -177.6(7) . .
C2 C3 C4 C5 1.2(13) . .
C2 C3 C4 S1 178.1(6) . .
O9 S1 C4 C3 21.0(8) . .
O10 S1 C4 C3 151.9(7) . .
C13 S1 C4 C3 -93.7(7) . .
O9 S1 C4 C5 -162.1(7) . .
O10 S1 C4 C5 -31.1(8) . .
C13 S1 C4 C5 83.2(8) . .
C3 C4 C5 C6 0.0(13) . .
S1 C4 C5 C6 -176.9(7) . .
C4 C5 C6 C7 -1.2(14) . .
C3 C2 C7 C6 0.0(12) . .
C1 C2 C7 C6 176.3(7) . .
C3 C2 C7 C8 -178.3(7) . .
C1 C2 C7 C8 -2.1(12) . .
C5 C6 C7 C2 1.2(13) . .
C5 C6 C7 C8 179.6(8) . .
Yb1 O4 C8 O3 -1.4(8) 2_775 .
Yb1 O4 C8 C7 178.3(6) 2_775 .
Yb1 O3 C8 O4 1.4(8) 2_775 .
Yb1 O3 C8 C7 -178.3(6) 2_775 .
C2 C7 C8 O4 -175.2(8) . .
C6 C7 C8 O4 6.4(12) . .
C2 C7 C8 O3 4.6(12) . .
C6 C7 C8 O3 -173.8(7) . .
C2 C7 C8 Yb1 -54(21) . 2_775
C6 C7 C8 Yb1 127(21) . 2_775
Yb1 O5 C9 O6 0.1(9) 2_776 .
Yb1 O5 C9 C10 176.2(7) 2_776 .
Yb1 O6 C9 O5 -0.1(9) 2_776 .
Yb1 O6 C9 C10 -176.3(7) 2_776 .
O5 C9 C10 C15 71.5(12) . .
O6 C9 C10 C15 -112.3(10) . .
Yb1 C9 C10 C15 -172(9) 2_776 .
O5 C9 C10 C11 -106.2(10) . .
O6 C9 C10 C11 70.0(11) . .
Yb1 C9 C10 C11 11(10) 2_776 .
C15 C10 C11 C12 -1.0(14) . .
C9 C10 C11 C12 176.7(9) . .
C10 C11 C12 C13 0.6(15) . .
C11 C12 C13 C14 0.8(14) . .
C11 C12 C13 S1 179.6(8) . .
O9 S1 C13 C14 168.9(7) . .
O10 S1 C13 C14 37.9(8) . .
C4 S1 C13 C14 -75.6(8) . .
O9 S1 C13 C12 -9.9(9) . .
O10 S1 C13 C12 -140.9(7) . .
C4 S1 C13 C12 105.6(8) . .
C12 C13 C14 C15 -1.7(13) . .
S1 C13 C14 C15 179.6(6) . .
C11 C10 C15 C14 0.1(13) . .
C9 C10 C15 C14 -177.4(8) . .
C11 C10 C15 C16 -176.3(8) . .
C9 C10 C15 C16 6.1(13) . .
C13 C14 C15 C10 1.2(12) . .
C13 C14 C15 C16 177.7(7) . .
C10 C15 C16 O7 7.1(13) . .
C14 C15 C16 O7 -169.3(8) . .
C10 C15 C16 O8 -174.6(8) . .
C14 C15 C16 O8 8.9(11) . .
